data_4322743
loop_
_publ_author_name
'William A. Wojtczak'
'Mark J. Hampden-Smith'
'Eileen N. Duesler'

_publ_section_title
;
 Synthesis, Characterization, and Thermal Behavior of Polydentate Ligand
 Adducts of Barium Trifluoroacetate
;
_journal_name_full 'Inorganic Chemistry'
_journal_page_first 1781
_journal_page_last 1790
_journal_paper_doi 10.1021/ic9613220
_journal_volume 37
_journal_year 1998
_chemical_formula_sum 'C15 H22 Ba F6 O10'
_chemical_formula_weight 613.67
_chemical_name_systematic
; 
 ? 
;
_space_group_IT_number 14
_symmetry_cell_setting monoclinic
_symmetry_space_group_name_Hall '-P 2ybc'
_symmetry_space_group_name_H-M 'P 1 21/c 1'
_atom_sites_solution_hydrogens geom
_atom_sites_solution_primary 'Patterson map interpretation'
_atom_sites_solution_secondary difmap
_audit_creation_method SHELXL
_cell_angle_alpha 90.00
_cell_angle_beta 111.11(1)
_cell_angle_gamma 90.00
_cell_formula_units_Z 4
_cell_length_a 12.445(2)
_cell_length_b 12.499(3)
_cell_length_c 15.615(2)
_cell_measurement_reflns_used 39
_cell_measurement_temperature 293(2)
_cell_measurement_theta_max 12.50
_cell_measurement_theta_min 4.99
_cell_volume 2265.9(7)
_computing_cell_refinement 'Siemens XSCANS, 1991'
_computing_data_collection 'Siemens XSCANS, 1991'
_computing_data_reduction 'Siemens XSCANS, 1991'
_computing_molecular_graphics 'Siemens SHELXTL PC, 1990'
_computing_publication_material 'Siemens SHELXTL Version 5, 1994'
_computing_structure_refinement 'Siemens SHELXTL PC, 1990'
_computing_structure_solution 'Siemens SHELXTL PC, 1990'
_diffrn_ambient_temperature 293(2)
_diffrn_measurement_device 'Siemens P4'
_diffrn_measurement_method \w
_diffrn_radiation_monochromator graphite
_diffrn_radiation_source 'normal-focus sealed tube'
_diffrn_radiation_type MoK\a
_diffrn_radiation_wavelength 0.71073
_diffrn_reflns_av_R_equivalents 0.0241
_diffrn_reflns_av_sigmaI/netI 0.0436
_diffrn_reflns_limit_h_max 14
_diffrn_reflns_limit_h_min -1
_diffrn_reflns_limit_k_max 14
_diffrn_reflns_limit_k_min -14
_diffrn_reflns_limit_l_max 17
_diffrn_reflns_limit_l_min -18
_diffrn_reflns_number 8935
_diffrn_reflns_theta_max 25.01
_diffrn_reflns_theta_min 1.75
_diffrn_standards_decay_% 7%
_diffrn_standards_interval_count 97
_diffrn_standards_number 3
_exptl_absorpt_coefficient_mu 1.848
_exptl_absorpt_correction_T_max 0.9890
_exptl_absorpt_correction_T_min 0.7108
_exptl_absorpt_correction_type 'empirical via \y scans'
_exptl_crystal_colour colorless
_exptl_crystal_density_diffrn 1.799
_exptl_crystal_density_method none
_exptl_crystal_description 'irregular chip'
_exptl_crystal_F_000 1208
_exptl_crystal_size_max 0.35
_exptl_crystal_size_mid 0.34
_exptl_crystal_size_min 0.23
_refine_diff_density_max 1.380
_refine_diff_density_min -0.980
_refine_ls_extinction_method none
_refine_ls_goodness_of_fit_obs 1.17
_refine_ls_hydrogen_treatment constr
_refine_ls_matrix_type full
_refine_ls_number_parameters 287
_refine_ls_number_reflns 3252
_refine_ls_number_restraints 12
_refine_ls_restrained_S_obs 1.17
_refine_ls_R_factor_all 0.0673
_refine_ls_R_factor_obs 0.0559
_refine_ls_shift/esd_max 0.116
_refine_ls_shift/esd_mean 0.009
_refine_ls_structure_factor_coef F
_refine_ls_weighting_details w=1/[\s^2^(Fo)+(0.0025)F^2^]
_refine_ls_weighting_scheme calc
_refine_ls_wR_factor_all 0.0812
_refine_ls_wR_factor_obs 0.0769
_reflns_number_observed 3252
_reflns_number_total 3990
_reflns_observed_criterion >2sigma(F)
_cod_data_source_file ic9613220_3.cif
_cod_data_source_block mhs95l-(3)
_cod_depositor_comments
;
The following automatic conversions were performed:

'_refine_ls_weighting_scheme' value 'calc
w=1/[\s^2^(Fo)+(0.0025)F^2^] ' was changed to 'calc'. New tag
'_refine_ls_weighting_details' was created. The value of the new tag
was set to 'w=1/[\s^2^(Fo)+(0.0025)F^2^]'.

Automatic conversion script
Id: cif_fix_values 3143 2015-03-26 13:38:13Z robertas 
;
_cod_database_code 4322743

loop_
_symmetry_equiv_pos_as_xyz
'x, y, z'
'-x, y+1/2, -z+1/2'
'-x, -y, -z'
'x, -y-1/2, z-1/2'

loop_
_atom_site_aniso_label
_atom_site_aniso_U_11
_atom_site_aniso_U_22
_atom_site_aniso_U_33
_atom_site_aniso_U_23
_atom_site_aniso_U_13
_atom_site_aniso_U_12
Ba 0.0418(3) 0.0400(3) 0.0349(3) -0.0049(2) 0.0178(2) 0.0038(2)
O1 0.113(6) 0.048(3) 0.037(3) -0.006(3) 0.018(4) -0.007(4)
O2 0.103(6) 0.078(5) 0.055(4) -0.012(4) 0.036(4) -0.014(5)
O3 0.062(4) 0.070(4) 0.081(5) 0.021(4) 0.047(4) 0.014(4)
O4 0.048(4) 0.066(4) 0.063(4) 0.017(3) 0.029(3) 0.011(3)
O5 0.063(4) 0.049(4) 0.054(4) 0.009(3) 0.028(3) 0.011(3)
O6 0.064(4) 0.071(4) 0.061(4) -0.008(3) 0.006(4) 0.019(4)
O7 0.173(12) 0.170(10) 0.075(6) -0.057(7) -0.030(7) 0.077(9)
O8 0.085(7) 0.116(9) 0.381(22) -0.001(12) 0.122(11) -0.015(7)
O9 0.045(4) 0.109(6) 0.058(4) -0.002(4) 0.025(3) -0.011(4)
O10 0.148(9) 0.048(4) 0.110(7) -0.016(4) 0.029(7) 0.027(5)
C1 0.103(10) 0.097(8) 0.033(5) -0.021(5) 0.012(6) -0.029(7)
C2 0.107(10) 0.090(8) 0.038(5) -0.011(5) 0.018(6) -0.001(7)
C3 0.119(11) 0.121(11) 0.082(9) 0.048(8) 0.076(9) 0.028(9)
C4 0.089(9) 0.062(6) 0.106(9) 0.013(7) 0.056(8) -0.003(6)
C5 0.064(7) 0.089(8) 0.137(12) 0.028(8) 0.062(8) 0.004(6)
C6 0.039(6) 0.102(8) 0.091(8) 0.019(7) 0.031(6) 0.011(6)
C7 0.064(7) 0.064(6) 0.089(8) 0.031(6) 0.028(6) 0.031(6)
C8 0.067(6) 0.044(5) 0.091(8) 0.014(5) 0.035(6) 0.018(5)
C9 0.070(7) 0.036(4) 0.098(8) 0.001(5) 0.041(6) -0.002(5)
C10 0.094(8) 0.051(5) 0.067(6) -0.021(5) 0.027(6) -0.010(6)
C11 0.056(6) 0.092(7) 0.050(7) 0.002(5) 0.001(5) -0.011(6)
C12 0.057(7) 0.065(7) 0.110(10) -0.026(7) 0.038(7) -0.009(6)
C13 0.138(16) 0.099(11) 0.238(23) -0.042(13) 0.123(17) -0.053(11)
C14 0.059(6) 0.042(4) 0.047(5) 0.009(4) 0.028(4) 0.000(4)
C15 0.047(6) 0.067(6) 0.095(8) 0.013(6) 0.029(6) 0.002(5)
F4 0.071(5) 0.144(7) 0.154(8) 0.035(7) -0.025(5) -0.003(5)
F5 0.114(7) 0.168(8) 0.141(7) 0.050(7) 0.041(6) -0.061(7)
F6 0.114(7) 0.120(7) 0.205(10) -0.087(7) 0.059(7) -0.032(6)

loop_
_atom_site_label
_atom_site_type_symbol
_atom_site_fract_x
_atom_site_fract_y
_atom_site_fract_z
_atom_site_U_iso_or_equiv
_atom_site_thermal_displace_type
_atom_site_occupancy
_atom_site_calc_flag
_atom_site_refinement_flags
_atom_site_disorder_group
Ba Ba 0.3401(1) 0.1291(1) 0.0359(1) 0.038(1) Uani 1 d . .
O1 O 0.4478(7) 0.2836(5) 0.1647(4) 0.068(3) Uani 1 d . .
O2 O 0.3545(8) 0.1094(6) 0.2267(5) 0.076(3) Uani 1 d . .
O3 O 0.1525(6) 0.0446(5) 0.0895(5) 0.065(3) Uani 1 d . .
O4 O 0.1308(5) 0.2509(5) 0.0194(4) 0.057(3) Uani 1 d . .
O5 O 0.3101(6) 0.3611(4) -0.0040(5) 0.054(3) Uani 1 d . .
O6 O 0.5503(7) 0.0878(6) 0.1837(5) 0.070(3) Uani 1 d . .
H6 H 0.6018 0.0443 0.1801 0.089(40) Uiso 1 d . .
O7 O 0.1546(12) 0.1037(10) -0.1315(7) 0.160(7) Uani 1 d . .
O8 O 0.2907(10) 0.0466(9) -0.1733(13) 0.184(10) Uani 1 d . .
O9 O 0.5193(6) 0.1979(6) -0.0112(4) 0.069(3) Uani 1 d . .
O10 O 0.6402(10) 0.0813(6) -0.0347(6) 0.107(5) Uani 1 d . .
C1 C 0.5007(12) 0.2399(10) 0.2568(6) 0.081(5) Uani 1 d . .
H1 H 0.5337(12) 0.2975(10) 0.2987(6) 0.104 Uiso 1 d R .
C2 C 0.4144(12) 0.1872(10) 0.2880(6) 0.081(5) Uani 1 d . .
H2A H 0.3609(12) 0.2397(10) 0.2934(6) 0.104 Uiso 1 d R .
H2B H 0.4535(12) 0.1547(10) 0.3467(6) 0.104 Uiso 1 d R .
C3 C 0.2636(13) 0.0573(12) 0.2476(9) 0.088(4) Uani 1 d . .
H3A H 0.2974(13) 0.0147(12) 0.3019(9) 0.116 Uiso 1 d R .
H3B H 0.2145(13) 0.1106(12) 0.2585(9) 0.116 Uiso 1 d R .
C4 C 0.1998(12) -0.0102(9) 0.1739(9) 0.080(6) Uani 1 d . .
H4A H 0.1374(12) -0.0408(9) 0.1880(9) 0.103 Uiso 1 d R .
H4B H 0.2490(12) -0.0663(9) 0.1673(9) 0.103 Uiso 1 d R .
C5 C 0.0530(11) 0.1066(10) 0.0788(11) 0.090(6) Uani 1 d . .
H5A H -0.0125(11) 0.0609(10) 0.0684(11) 0.116 Uiso 1 d R .
H5B H 0.0670(11) 0.1471(10) 0.1341(11) 0.116 Uiso 1 d R .
C6 C 0.0314(8) 0.1801(10) 0.0021(8) 0.075(5) Uani 1 d . .
H6A H -0.0356(8) 0.2225(10) -0.0052(8) 0.099 Uiso 1 d R .
H6B H 0.0192(8) 0.1399(10) -0.0530(8) 0.099 Uiso 1 d R .
C7 C 0.1090(10) 0.3363(9) -0.0460(8) 0.073(5) Uani 1 d . .
H7A H 0.1053(10) 0.3084(9) -0.1043(8) 0.087 Uiso 1 d R .
H7B H 0.0376(10) 0.3709(9) -0.0527(8) 0.087 Uiso 1 d R .
C8 C 0.2045(9) 0.4145(8) -0.0129(8) 0.065(4) Uani 1 d . .
H8A H 0.2091(9) 0.4413(8) 0.0459(8) 0.080 Uiso 1 d R .
H8B H 0.1915(9) 0.4729(8) -0.0554(8) 0.080 Uiso 1 d R .
C9 C 0.4081(10) 0.4190(7) 0.0569(8) 0.065(5) Uani 1 d . .
H9A H 0.4746(10) 0.4000(7) 0.0427(8) 0.078 Uiso 1 d R .
H9B H 0.3934(10) 0.4942(7) 0.0467(8) 0.078 Uiso 1 d R .
C10 C 0.4318(11) 0.3965(8) 0.1540(7) 0.071(5) Uani 1 d . .
H10A H 0.3683(11) 0.4183(8) 0.1711(7) 0.090 Uiso 1 d R .
H10B H 0.5002(11) 0.4337(8) 0.1911(7) 0.090 Uiso 1 d R .
C11 C 0.5936(10) 0.1596(10) 0.2555(7) 0.071(4) Uani 1 d . .
H11A H 0.6184(10) 0.1205(10) 0.3122(7) 0.090 Uiso 1 d R .
H11B H 0.6579(10) 0.1971(10) 0.2497(7) 0.090 Uiso 1 d R .
C12 C 0.1944(10) 0.0658(9) -0.1849(10) 0.075(5) Uani 1 d . .
C13 C 0.1018(7) 0.0274(7) -0.2813(5) 0.143(12) Uani 1 d D .
F1 F 0.0110(9) -0.0115(9) -0.2659(8) 0.100(4) Uiso 0.67 d PD .
F2 F 0.0684(13) 0.0981(10) -0.3496(10) 0.152(6) Uiso 0.67 d PD .
F3 F 0.1612(10) -0.0514(11) -0.3010(11) 0.155(6) Uiso 0.67 d PD .
F1' F 0.0277(19) 0.1084(14) -0.3049(20) 0.173(14) Uiso 0.33 d PD .
F2' F 0.0530(18) -0.0584(12) -0.2602(14) 0.093(7) Uiso 0.33 d PD .
F3' F 0.1402(23) 0.0050(19) -0.3484(15) 0.141(15) Uiso 0.33 d PD .
C14 C 0.6122(8) 0.1643(6) -0.0043(5) 0.045(2) Uani 1 d . .
C15 C 0.7145(9) 0.2375(9) 0.0427(8) 0.069(5) Uani 1 d . .
F4 F 0.8029(7) 0.1903(8) 0.0988(7) 0.141(5) Uani 1 d . .
F5 F 0.7484(8) 0.2895(8) -0.0168(6) 0.142(5) Uani 1 d . .
F6 F 0.6888(8) 0.3173(8) 0.0902(8) 0.146(6) Uani 1 d . .

loop_
_atom_type_symbol
_atom_type_description
_atom_type_scat_dispersion_real
_atom_type_scat_dispersion_imag
_atom_type_scat_source
C C 0.0033 0.0016 'International Tables Vol C Tables 4.2.6.8 and 6.1.1.4'
H H 0.0000 0.0000 'International Tables Vol C Tables 4.2.6.8 and 6.1.1.4'
O O 0.0106 0.0060 'International Tables Vol C Tables 4.2.6.8 and 6.1.1.4'
F F 0.0171 0.0103 'International Tables Vol C Tables 4.2.6.8 and 6.1.1.4'
Ba Ba -0.3244 2.2819 'International Tables Vol C Tables 4.2.6.8 and 6.1.1.4'

loop_
_geom_angle_atom_site_label_1
_geom_angle_atom_site_label_2
_geom_angle_atom_site_label_3
_geom_angle
_geom_angle_site_symmetry_1
_geom_angle_site_symmetry_3
_geom_angle_publ_flag
O10 Ba O9 103.0(3) 3_655 . ?
O10 Ba O1 132.8(2) 3_655 . ?
O9 Ba O1 75.3(2) . . ?
O10 Ba O7 85.9(3) 3_655 . ?
O9 Ba O7 105.2(3) . . ?
O1 Ba O7 140.9(3) . . ?
O10 Ba O6 76.4(2) 3_655 . ?
O9 Ba O6 70.9(2) . . ?
O1 Ba O6 58.2(2) . . ?
O7 Ba O6 160.2(3) . . ?
O10 Ba O2 87.2(3) 3_655 . ?
O9 Ba O2 123.0(2) . . ?
O1 Ba O2 58.8(2) . . ?
O7 Ba O2 131.6(4) . . ?
O6 Ba O2 57.2(3) . . ?
O10 Ba O3 74.3(3) 3_655 . ?
O9 Ba O3 177.2(2) . . ?
O1 Ba O3 105.7(2) . . ?
O7 Ba O3 75.8(3) . . ?
O6 Ba O3 107.2(2) . . ?
O2 Ba O3 56.3(2) . . ?
O10 Ba O4 126.5(3) 3_655 . ?
O9 Ba O4 126.6(2) . . ?
O1 Ba O4 83.4(2) . . ?
O7 Ba O4 64.7(3) . . ?
O6 Ba O4 133.7(2) . . ?
O2 Ba O4 82.0(2) . . ?
O3 Ba O4 56.2(2) . . ?
O10 Ba O5 168.0(3) 3_655 . ?
O9 Ba O5 71.8(2) . . ?
O1 Ba O5 57.3(2) . . ?
O7 Ba O5 85.2(3) . . ?
O6 Ba O5 111.0(2) . . ?
O2 Ba O5 104.7(2) . . ?
O3 Ba O5 111.0(2) . . ?
O4 Ba O5 55.6(2) . . ?
O10 Ba O8 70.3(3) 3_655 . ?
O9 Ba O8 73.0(3) . . ?
O1 Ba O8 144.7(3) . . ?
O7 Ba O8 40.5(4) . . ?
O6 Ba O8 122.8(3) . . ?
O2 Ba O8 155.7(3) . . ?
O3 Ba O8 106.8(3) . . ?
O4 Ba O8 103.5(2) . . ?
O5 Ba O8 97.7(3) . . ?
O10 Ba C12 77.1(3) 3_655 . ?
O9 Ba C12 89.4(3) . . ?
O1 Ba C12 148.5(2) . . ?
O7 Ba C12 20.2(4) . . ?
O6 Ba C12 142.1(3) . . ?
O2 Ba C12 146.7(3) . . ?
O3 Ba C12 91.0(3) . . ?
O4 Ba C12 84.2(3) . . ?
O5 Ba C12 91.9(2) . . ?
O8 Ba C12 20.3(3) . . ?
C10 O1 C1 118.8(7) . . ?
C10 O1 Ba 126.6(5) . . ?
C1 O1 Ba 112.7(6) . . ?
C2 O2 C3 115.7(10) . . ?
C2 O2 Ba 117.8(7) . . ?
C3 O2 Ba 120.2(6) . . ?
C4 O3 C5 115.3(11) . . ?
C4 O3 Ba 109.4(7) . . ?
C5 O3 Ba 121.2(6) . . ?
C7 O4 C6 112.8(7) . . ?
C7 O4 Ba 112.4(7) . . ?
C6 O4 Ba 111.4(6) . . ?
C8 O5 C9 112.8(7) . . ?
C8 O5 Ba 121.6(6) . . ?
C9 O5 Ba 109.9(5) . . ?
C11 O6 Ba 121.0(6) . . ?
C12 O7 Ba 106.4(9) . . ?
C12 O8 Ba 84.4(12) . . ?
C14 O9 Ba 136.0(7) . . ?
C14 O10 Ba 151.4(9) . 3_655 ?
O1 C1 C2 111.6(9) . . ?
O1 C1 C11 107.9(9) . . ?
C2 C1 C11 110.6(11) . . ?
O2 C2 C1 111.1(11) . . ?
C4 C3 O2 109.9(13) . . ?
O3 C4 C3 113.1(10) . . ?
O3 C5 C6 109.6(13) . . ?
C5 C6 O4 109.6(8) . . ?
O4 C7 C8 108.8(8) . . ?
O5 C8 C7 108.6(8) . . ?
O5 C9 C10 113.2(10) . . ?
O1 C10 C9 106.2(8) . . ?
O6 C11 C1 111.0(8) . . ?
O8 C12 O7 128.6(15) . . ?
O8 C12 C13 115.6(15) . . ?
O7 C12 C13 115.5(11) . . ?
O8 C12 Ba 75.3(11) . . ?
O7 C12 Ba 53.4(7) . . ?
C13 C12 Ba 166.5(9) . . ?
F3' C13 F1' 110.7(18) . . ?
F3' C13 F2' 110.6(15) . . ?
F1' C13 F2' 110.5(15) . . ?
F1 C13 F2 110.4(10) . . ?
F1 C13 F3 110.5(10) . . ?
F2 C13 F3 110.2(12) . . ?
F3' C13 C12 117.5(13) . . ?
F1' C13 C12 102.9(12) . . ?
F1 C13 C12 108.0(9) . . ?
F2' C13 C12 104.2(11) . . ?
F2 C13 C12 117.7(9) . . ?
F3 C13 C12 99.6(8) . . ?
F2' F1 C13 71.7(4) . . ?
O10 C14 O9 131.6(10) . . ?
O10 C14 C15 114.5(10) . . ?
O9 C14 C15 113.7(8) . . ?
F4 C15 F5 107.1(11) . . ?
F4 C15 F6 106.3(10) . . ?
F5 C15 F6 102.9(10) . . ?
F4 C15 C14 113.8(9) . . ?
F5 C15 C14 111.6(9) . . ?
F6 C15 C14 114.3(10) . . ?

loop_
_geom_bond_atom_site_label_1
_geom_bond_atom_site_label_2
_geom_bond_distance
_geom_bond_site_symmetry_2
_geom_bond_publ_flag
Ba O10 2.642(8) 3_655 ?
Ba O9 2.726(8) . ?
Ba O1 2.762(6) . ?
Ba O7 2.813(10) . ?
Ba O6 2.844(6) . ?
Ba O2 2.930(8) . ?
Ba O3 2.945(8) . ?
Ba O4 2.948(7) . ?
Ba O5 2.962(6) . ?
Ba O8 3.266(10) . ?
Ba C12 3.361(13) . ?
O1 C10 1.427(11) . ?
O1 C1 1.455(11) . ?
O2 C2 1.380(13) . ?
O2 C3 1.441(19) . ?
O3 C4 1.412(14) . ?
O3 C5 1.419(15) . ?
O4 C7 1.433(13) . ?
O4 C6 1.464(13) . ?
O5 C8 1.435(14) . ?
O5 C9 1.442(11) . ?
O6 C11 1.385(13) . ?
O7 C12 1.209(21) . ?
O8 C12 1.172(19) . ?
O9 C14 1.230(13) . ?
O10 C14 1.201(13) . ?
O10 Ba 2.642(8) 3_655 ?
C1 C2 1.483(21) . ?
C1 C11 1.536(18) . ?
C3 C4 1.418(17) . ?
C5 C6 1.456(19) . ?
C7 C8 1.481(15) . ?
C9 C10 1.464(16) . ?
C12 C13 1.605(14) . ?
C13 F3' 1.329(30) . ?
C13 F1' 1.329(21) . ?
C13 F1 1.330(16) . ?
C13 F2' 1.331(21) . ?
C13 F2 1.331(16) . ?
C13 F3 1.332(18) . ?
C14 C15 1.533(13) . ?
C15 F4 1.277(13) . ?
C15 F5 1.322(17) . ?
C15 F6 1.349(17) . ?
